data_7707936
loop_
_publ_author_name
'Abeynayake, Niroshani S.'
'Zamora-Moreno, Julio'
'Gorla, Saidulu'
'Donnadieu, Bruno'
'Mu\~noz-Hern\'andez, Miguel A'
'Montiel-Palma, Virginia'

_publ_section_title
;
 14-Electron Rh and Ir silylphosphine complexes and their catalytic
 activity in alkene functionalization with hydrosilanes.
;
_journal_issue 34
_journal_name_full 'Dalton transactions (Cambridge, England : 2003)'
_journal_page_first 11783
_journal_page_last 11792
_journal_paper_doi 10.1039/d1dt00677k
_journal_volume 50
_journal_year 2021
_chemical_formula_moiety 'C33 H45 Cl7 Ga P Rh Si2'
_chemical_formula_sum 'C33 H45 Cl7 Ga P Rh Si2'
_chemical_formula_weight 949.62
_space_group_crystal_system monoclinic
_space_group_IT_number 14
_space_group_name_Hall '-P 2ybc'
_space_group_name_H-M_alt 'P 1 21/c 1'
_atom_sites_solution_hydrogens geom
_audit_creation_method SHELXL-2018/3
_audit_update_record
;
2020-09-08 deposited with the CCDC.	2021-07-27 downloaded from the CCDC.
;
_cell_angle_alpha 90
_cell_angle_beta 101.172(8)
_cell_angle_gamma 90
_cell_formula_units_Z 4
_cell_length_a 10.884(3)
_cell_length_b 18.130(5)
_cell_length_c 20.983(5)
_cell_measurement_reflns_used 1460
_cell_measurement_temperature 100(2)
_cell_measurement_theta_max 30.508
_cell_measurement_theta_min 2.214
_cell_volume 4062.0(19)
_computing_cell_refinement 'APEX3 v2019.1.0'
_computing_data_collection 'APEX3 v2019.1.0'
_computing_data_reduction 'Saint, APEX v2019.1.0.'
_computing_molecular_graphics 'POV-Ray v 3.7'
_computing_publication_material 'APEX3 v2018.7.2'
_computing_structure_refinement SHELXTL-2018/3
_computing_structure_solution SHELXT
_diffrn_ambient_temperature 100(2)
_diffrn_measured_fraction_theta_full 0.998
_diffrn_measured_fraction_theta_max 0.998
_diffrn_measurement_device_type 'Bruker AXS D8 Venture '
_diffrn_measurement_method 'profile data from \q/2\q scans'
_diffrn_radiation_type MoK\a
_diffrn_radiation_wavelength 0.71073
_diffrn_reflns_av_R_equivalents 0.0360
_diffrn_reflns_av_unetI/netI 0.0193
_diffrn_reflns_Laue_measured_fraction_full 0.998
_diffrn_reflns_Laue_measured_fraction_max 0.998
_diffrn_reflns_limit_h_max 15
_diffrn_reflns_limit_h_min -15
_diffrn_reflns_limit_k_max 25
_diffrn_reflns_limit_k_min -25
_diffrn_reflns_limit_l_max 29
_diffrn_reflns_limit_l_min -29
_diffrn_reflns_number 102263
_diffrn_reflns_point_group_measured_fraction_full 0.998
_diffrn_reflns_point_group_measured_fraction_max 0.998
_diffrn_reflns_theta_full 25.242
_diffrn_reflns_theta_max 30.508
_diffrn_reflns_theta_min 2.214
_exptl_absorpt_coefficient_mu 1.652
_exptl_absorpt_correction_T_max 0.712
_exptl_absorpt_correction_T_min 0.588
_exptl_absorpt_correction_type multi-scan
_exptl_absorpt_process_details Sadabs
_exptl_crystal_colour 'pale yellow'
_exptl_crystal_density_diffrn 1.553
_exptl_crystal_description 'prism frag'
_exptl_crystal_F_000 1924
_exptl_crystal_size_max 0.360
_exptl_crystal_size_mid 0.231
_exptl_crystal_size_min 0.221
_refine_diff_density_max 1.520
_refine_diff_density_min -1.791
_refine_diff_density_rms 0.098
_refine_ls_extinction_coef 0.00243(13)
_refine_ls_extinction_expression Fc^*^=kFc[1+0.001xFc^2^\l^3^/sin(2\q)]^-1/4^
_refine_ls_extinction_method 'SHELXL-2018/3 (Sheldrick 2018)'
_refine_ls_goodness_of_fit_ref 1.052
_refine_ls_hydrogen_treatment constr
_refine_ls_matrix_type full
_refine_ls_number_parameters 488
_refine_ls_number_reflns 12384
_refine_ls_number_restraints 282
_refine_ls_restrained_S_all 1.114
_refine_ls_R_factor_all 0.0314
_refine_ls_R_factor_gt 0.0290
_refine_ls_shift/su_max 0.003
_refine_ls_shift/su_mean 0.000
_refine_ls_structure_factor_coef Fsqd
_refine_ls_weighting_details 'w=1/[\s^2^(Fo^2^)+(0.0295P)^2^+7.0876P] where P=(Fo^2^+2Fc^2^)/3'
_refine_ls_weighting_scheme calc
_refine_ls_wR_factor_gt 0.0728
_refine_ls_wR_factor_ref 0.0742
_reflns_Friedel_coverage 0.000
_reflns_number_gt 11629
_reflns_number_total 12384
_reflns_threshold_expression 'I > 2\s(I)'
_cod_data_source_file d1dt00677k2.cif
_cod_data_source_block Rh5
_cod_depositor_comments 'Adding full bibliography for 7707933--7707936.cif.'
_cod_original_cell_volume 4061.9(18)
_cod_original_sg_symbol_H-M 'P 21/c'
_cod_database_code 7707936
_shelx_space_group_comment
;
The symmetry employed for this shelxl refinement is uniquely defined
by the following loop, which should always be used as a source of
symmetry information in preference to the above space-group names.
They are only intended as comments.
;
_shelx_estimated_absorpt_t_min 0.588
_shelx_estimated_absorpt_t_max 0.712

loop_
_space_group_symop_operation_xyz
'x, y, z'
'-x, y+1/2, -z+1/2'
'-x, -y, -z'
'x, -y-1/2, z-1/2'

loop_
_atom_site_label
_atom_site_type_symbol
_atom_site_fract_x
_atom_site_fract_y
_atom_site_fract_z
_atom_site_U_iso_or_equiv
_atom_site_adp_type
_atom_site_occupancy
_atom_site_site_symmetry_order
_atom_site_calc_flag
_atom_site_refinement_flags_posn
_atom_site_refinement_flags_adp
_atom_site_refinement_flags_occupancy
_atom_site_disorder_assembly
_atom_site_disorder_group
Rh1 Rh 0.54168(2) 0.74109(2) 0.61410(2) 0.00886(4) Uani 1 1 d . . . . .
P1 P 0.46678(4) 0.78524(2) 0.51664(2) 0.00944(8) Uani 1 1 d . . . . .
Si1 Si 0.33964(4) 0.74777(2) 0.63349(2) 0.01019(8) Uani 1 1 d . . . . .
Si2 Si 0.61045(4) 0.85799(3) 0.64767(2) 0.01068(8) Uani 1 1 d . . . . .
Ga1 Ga 0.80241(2) 0.59927(2) 0.70563(2) 0.01423(5) Uani 1 1 d . . . . .
Cl1 Cl 0.62954(4) 0.66797(3) 0.70871(2) 0.02225(9) Uani 1 1 d . . . . .
Cl2 Cl 0.80227(5) 0.57696(3) 0.60485(2) 0.02338(9) Uani 1 1 d . . . . .
Cl3 Cl 0.95957(5) 0.66486(3) 0.75102(3) 0.03079(12) Uani 1 1 d . . . . .
Cl4 Cl 0.78132(5) 0.50215(3) 0.76192(3) 0.02614(10) Uani 1 1 d . . . . .
C1 C 0.25810(16) 0.83725(9) 0.60364(8) 0.0135(3) Uani 1 1 d . . . . .
H1 H 0.236244 0.872955 0.632661 0.016 Uiso 1 1 calc R U . . .
C2 C 0.23010(15) 0.84825(9) 0.53113(8) 0.0124(3) Uani 1 1 d . . . . .
C3 C 0.11320(16) 0.87773(10) 0.50146(10) 0.0177(3) Uani 1 1 d . . . . .
H3 H 0.052420 0.887324 0.527360 0.021 Uiso 1 1 calc R U . . .
C4 C 0.08424(18) 0.89318(11) 0.43521(10) 0.0212(4) Uani 1 1 d . . . . .
H4 H 0.004087 0.912251 0.416442 0.025 Uiso 1 1 calc R U . . .
C5 C 0.17229(18) 0.88077(11) 0.39655(9) 0.0193(3) Uani 1 1 d . . . . .
H5 H 0.153941 0.892663 0.351608 0.023 Uiso 1 1 calc R U . . .
C6 C 0.28770(17) 0.85070(10) 0.42452(9) 0.0152(3) Uani 1 1 d . . . . .
H6 H 0.348212 0.842234 0.398230 0.018 Uiso 1 1 calc R U . . .
C7 C 0.31675(15) 0.83255(9) 0.49096(8) 0.0113(3) Uani 1 1 d . . . . .
C8 C 0.57461(15) 0.84499(9) 0.48468(8) 0.0122(3) Uani 1 1 d . . . . .
C9 C 0.61759(17) 0.82788(10) 0.42759(9) 0.0165(3) Uani 1 1 d . . . . .
H9 H 0.591928 0.783299 0.405113 0.020 Uiso 1 1 calc R U . . .
C10 C 0.69761(19) 0.87587(11) 0.40371(10) 0.0210(4) Uani 1 1 d . . . . .
H10 H 0.726129 0.864423 0.364847 0.025 Uiso 1 1 calc R U . . .
C11 C 0.73557(18) 0.94079(11) 0.43723(10) 0.0199(4) Uani 1 1 d . . . . .
H11 H 0.790050 0.973823 0.421105 0.024 Uiso 1 1 calc R U . . .
C12 C 0.69406(16) 0.95754(10) 0.49426(9) 0.0161(3) Uani 1 1 d . . . . .
H12 H 0.721681 1.001724 0.516904 0.019 Uiso 1 1 calc R U . . .
C13 C 0.61249(15) 0.91061(9) 0.51893(8) 0.0121(3) Uani 1 1 d . . . . .
C14 C 0.56764(16) 0.92941(9) 0.58047(8) 0.0131(3) Uani 1 1 d . . . . .
H14A H 0.475417 0.934944 0.570271 0.016 Uiso 1 1 calc R U . . .
H14B H 0.603728 0.977557 0.596676 0.016 Uiso 1 1 calc R U . . .
C15 C 0.45564(16) 0.70071(9) 0.46890(8) 0.0114(3) Uani 1 1 d . . . . .
C16 C 0.34612(17) 0.67514(10) 0.42866(9) 0.0151(3) Uani 1 1 d . . . . .
H16 H 0.273584 0.705447 0.420209 0.018 Uiso 1 1 calc R U . . .
C17 C 0.34366(18) 0.60523(10) 0.40103(9) 0.0187(3) Uani 1 1 d . . . . .
H17 H 0.269388 0.588067 0.373531 0.022 Uiso 1 1 calc R U . . .
C18 C 0.44925(19) 0.56033(10) 0.41343(9) 0.0191(3) Uani 1 1 d . . . . .
H18 H 0.446507 0.512415 0.394875 0.023 Uiso 1 1 calc R U . . .
C19 C 0.55900(18) 0.58550(10) 0.45301(9) 0.0185(3) Uani 1 1 d . . . . .
H19 H 0.631321 0.554995 0.461203 0.022 Uiso 1 1 calc R U . . .
C20 C 0.56230(16) 0.65540(10) 0.48047(9) 0.0148(3) Uani 1 1 d . . . . .
H20 H 0.637289 0.672662 0.507279 0.018 Uiso 1 1 calc R U . . .
C21 C 0.24850(16) 0.67228(9) 0.58163(9) 0.0135(3) Uani 1 1 d . . . . .
H21 H 0.240110 0.689575 0.535736 0.016 Uiso 1 1 calc R U . . .
C22 C 0.11322(18) 0.66562(12) 0.59330(11) 0.0228(4) Uani 1 1 d . . . . .
H22A H 0.068046 0.628215 0.564091 0.034 Uiso 1 1 calc R U . . .
H22B H 0.070673 0.713256 0.584750 0.034 Uiso 1 1 calc R U . . .
H22C H 0.115029 0.651144 0.638476 0.034 Uiso 1 1 calc R U . . .
C23 C 0.31223(19) 0.59668(10) 0.58381(10) 0.0203(4) Uani 1 1 d . . . . .
H23A H 0.316873 0.574692 0.626876 0.030 Uiso 1 1 calc R U . . .
H23B H 0.396983 0.602594 0.575144 0.030 Uiso 1 1 calc R U . . .
H23C H 0.263575 0.564411 0.550790 0.030 Uiso 1 1 calc R U . . .
C24 C 0.34078(17) 0.73834(10) 0.72404(9) 0.0150(3) Uani 1 1 d . . . . .
H24 H 0.422175 0.759061 0.747555 0.018 Uiso 1 1 calc R U . . .
C25 C 0.23563(19) 0.78328(11) 0.74583(9) 0.0206(4) Uani 1 1 d . . . . .
H25A H 0.154248 0.767635 0.720814 0.031 Uiso 1 1 calc R U . . .
H25B H 0.247962 0.835881 0.738329 0.031 Uiso 1 1 calc R U . . .
H25C H 0.237953 0.774846 0.792186 0.031 Uiso 1 1 calc R U . . .
C26 C 0.3352(2) 0.65767(11) 0.74591(10) 0.0215(4) Uani 1 1 d . . . . .
H26A H 0.353318 0.655333 0.793476 0.032 Uiso 1 1 calc R U . . .
H26B H 0.397458 0.628549 0.728796 0.032 Uiso 1 1 calc R U . . .
H26C H 0.251446 0.637710 0.729407 0.032 Uiso 1 1 calc R U . . .
C27 C 0.55681(17) 0.89257(10) 0.72342(9) 0.0158(3) Uani 1 1 d . . . . .
H27 H 0.467499 0.877179 0.719842 0.019 Uiso 1 1 calc R U . . .
C28 C 0.5609(2) 0.97705(11) 0.72939(11) 0.0251(4) Uani 1 1 d . . . . .
H28A H 0.530385 0.991933 0.768455 0.038 Uiso 1 1 calc R U . . .
H28B H 0.507618 0.998929 0.691025 0.038 Uiso 1 1 calc R U . . .
H28C H 0.647241 0.994180 0.732480 0.038 Uiso 1 1 calc R U . . .
C29 C 0.6320(2) 0.85727(13) 0.78577(9) 0.0241(4) Uani 1 1 d . . . . .
H29A H 0.716798 0.877936 0.794974 0.036 Uiso 1 1 calc R U . . .
H29B H 0.636646 0.803811 0.779753 0.036 Uiso 1 1 calc R U . . .
H29C H 0.590359 0.867626 0.822238 0.036 Uiso 1 1 calc R U . . .
C30 C 0.78724(16) 0.84216(10) 0.66402(9) 0.0148(3) Uani 1 1 d . . . . .
H30 H 0.808808 0.814093 0.705718 0.018 Uiso 1 1 calc R U . . .
C31 C 0.83265(18) 0.79566(11) 0.61179(10) 0.0202(3) Uani 1 1 d . . . . .
H31A H 0.817864 0.822741 0.570593 0.030 Uiso 1 1 calc R U . . .
H31B H 0.786603 0.748912 0.606112 0.030 Uiso 1 1 calc R U . . .
H31C H 0.922403 0.785689 0.625396 0.030 Uiso 1 1 calc R U . . .
C32 C 0.86101(19) 0.91520(12) 0.67393(11) 0.0242(4) Uani 1 1 d . . . . .
H32A H 0.950937 0.904598 0.684782 0.036 Uiso 1 1 calc R U . . .
H32B H 0.836315 0.943089 0.709438 0.036 Uiso 1 1 calc R U . . .
H32C H 0.842670 0.944358 0.633883 0.036 Uiso 1 1 calc R U . . .
C1S C 0.9813(6) 0.6443(4) 0.4187(3) 0.0299(15) Uani 0.333 1 d D U P A 1
H1S H 1.060632 0.649206 0.451670 0.036 Uiso 0.333 1 calc R U P A 1
Cl1S Cl 0.8839(6) 0.6955(4) 0.4355(3) 0.111(2) Uani 0.333 1 d D U P A 1
Cl2S Cl 1.0125(6) 0.6611(4) 0.3383(3) 0.0465(10) Uani 0.333 1 d D U P A 1
Cl3S Cl 0.9418(5) 0.5540(2) 0.4085(3) 0.0927(16) Uani 0.333 1 d D U P A 1
C1T C 0.9497(13) 0.6496(4) 0.4225(6) 0.116(5) Uani 0.333 1 d D U P B 2
H1T H 1.030101 0.656833 0.454287 0.139 Uiso 0.333 1 calc R U P B 2
Cl1T Cl 0.8729(4) 0.71521(13) 0.4341(2) 0.0435(7) Uani 0.333 1 d D U P B 2
Cl2T Cl 0.9970(8) 0.6536(5) 0.3445(4) 0.0686(18) Uani 0.333 1 d D U P B 2
Cl3T Cl 0.9172(3) 0.55917(13) 0.43073(15) 0.0352(6) Uani 0.333 1 d D U P B 2
C1U C 0.9969(9) 0.6440(5) 0.4140(4) 0.121(5) Uani 0.333 1 d D U P C 3
H1U H 1.081596 0.647350 0.442586 0.145 Uiso 0.333 1 calc R U P C 3
Cl1U Cl 0.9435(7) 0.7184(3) 0.3917(4) 0.156(2) Uani 0.333 1 d D U P C 3
Cl2U Cl 0.9978(4) 0.5920(3) 0.3405(3) 0.1194(18) Uani 0.333 1 d D U P C 3
Cl3U Cl 0.8984(5) 0.5870(4) 0.4444(3) 0.116(2) Uani 0.333 1 d D U P C 3

loop_
_atom_site_aniso_label
_atom_site_aniso_U_11
_atom_site_aniso_U_22
_atom_site_aniso_U_33
_atom_site_aniso_U_23
_atom_site_aniso_U_13
_atom_site_aniso_U_12
Rh1 0.00907(6) 0.00786(6) 0.00958(6) -0.00009(4) 0.00164(4) 0.00118(4)
P1 0.00931(17) 0.00898(17) 0.00978(17) -0.00052(13) 0.00123(13) 0.00013(13)
Si1 0.01088(19) 0.00856(18) 0.01177(19) 0.00000(15) 0.00378(15) 0.00029(15)
Si2 0.00995(19) 0.01005(19) 0.01170(19) -0.00178(15) 0.00123(15) 0.00009(15)
Ga1 0.01205(9) 0.01425(9) 0.01541(9) 0.00274(7) 0.00022(7) 0.00070(6)
Cl1 0.0211(2) 0.0286(2) 0.01817(19) 0.01045(17) 0.00651(16) 0.01239(17)
Cl2 0.0273(2) 0.0249(2) 0.0183(2) -0.00116(16) 0.00506(17) -0.00168(18)
Cl3 0.0221(2) 0.0363(3) 0.0286(2) 0.0032(2) -0.00857(19) -0.0110(2)
Cl4 0.0350(3) 0.0168(2) 0.0285(2) 0.00850(17) 0.0107(2) 0.00459(18)
C1 0.0146(7) 0.0112(7) 0.0157(7) -0.0003(6) 0.0051(6) 0.0032(6)
C2 0.0110(7) 0.0085(6) 0.0175(7) 0.0012(5) 0.0020(6) -0.0002(5)
C3 0.0109(7) 0.0166(8) 0.0254(9) 0.0029(7) 0.0033(6) 0.0016(6)
C4 0.0130(8) 0.0205(9) 0.0274(9) 0.0049(7) -0.0029(7) 0.0017(6)
C5 0.0193(8) 0.0176(8) 0.0178(8) 0.0020(6) -0.0046(6) 0.0008(7)
C6 0.0159(7) 0.0144(7) 0.0144(7) 0.0009(6) 0.0004(6) 0.0013(6)
C7 0.0109(7) 0.0087(6) 0.0133(7) 0.0004(5) -0.0003(5) 0.0008(5)
C8 0.0114(7) 0.0122(7) 0.0129(7) 0.0021(5) 0.0023(5) 0.0000(5)
C9 0.0184(8) 0.0170(8) 0.0149(7) 0.0000(6) 0.0054(6) -0.0012(6)
C10 0.0229(9) 0.0224(9) 0.0204(8) 0.0032(7) 0.0104(7) -0.0003(7)
C11 0.0181(8) 0.0175(8) 0.0258(9) 0.0069(7) 0.0082(7) -0.0012(6)
C12 0.0144(7) 0.0112(7) 0.0224(8) 0.0043(6) 0.0028(6) 0.0000(6)
C13 0.0105(7) 0.0102(7) 0.0150(7) 0.0022(5) 0.0006(5) 0.0012(5)
C14 0.0137(7) 0.0095(7) 0.0158(7) -0.0010(6) 0.0021(6) -0.0001(5)
C15 0.0139(7) 0.0104(6) 0.0099(6) -0.0005(5) 0.0025(5) 0.0000(5)
C16 0.0146(7) 0.0137(7) 0.0158(7) -0.0025(6) -0.0004(6) 0.0007(6)
C17 0.0189(8) 0.0155(8) 0.0200(8) -0.0054(6) -0.0006(7) -0.0019(6)
C18 0.0232(9) 0.0132(7) 0.0211(8) -0.0052(6) 0.0045(7) 0.0004(6)
C19 0.0181(8) 0.0152(8) 0.0220(8) -0.0030(6) 0.0039(7) 0.0040(6)
C20 0.0131(7) 0.0153(7) 0.0157(7) -0.0015(6) 0.0020(6) 0.0020(6)
C21 0.0133(7) 0.0111(7) 0.0171(7) -0.0018(6) 0.0057(6) -0.0015(6)
C22 0.0150(8) 0.0270(10) 0.0281(10) -0.0075(8) 0.0083(7) -0.0056(7)
C23 0.0258(9) 0.0112(7) 0.0256(9) -0.0014(6) 0.0089(7) 0.0004(7)
C24 0.0166(8) 0.0158(7) 0.0139(7) -0.0002(6) 0.0058(6) -0.0003(6)
C25 0.0247(9) 0.0212(9) 0.0187(8) -0.0041(7) 0.0110(7) 0.0009(7)
C26 0.0291(10) 0.0194(8) 0.0181(8) 0.0062(7) 0.0095(7) 0.0011(7)
C27 0.0154(7) 0.0162(8) 0.0158(7) -0.0059(6) 0.0030(6) -0.0004(6)
C28 0.0280(10) 0.0182(9) 0.0311(10) -0.0118(8) 0.0106(8) -0.0027(7)
C29 0.0232(9) 0.0348(11) 0.0136(8) -0.0052(7) 0.0020(7) 0.0014(8)
C30 0.0108(7) 0.0168(8) 0.0161(7) 0.0000(6) 0.0011(6) 0.0003(6)
C31 0.0157(8) 0.0231(9) 0.0223(9) 0.0001(7) 0.0051(7) 0.0053(7)
C32 0.0154(8) 0.0236(9) 0.0321(10) -0.0017(8) 0.0006(7) -0.0057(7)
C1S 0.010(2) 0.059(4) 0.020(3) 0.015(3) 0.001(2) -0.011(3)
Cl1S 0.071(3) 0.202(7) 0.059(3) -0.041(4) 0.011(2) -0.018(4)
Cl2S 0.0222(13) 0.093(3) 0.0249(12) 0.0282(15) 0.0071(9) -0.0124(17)
Cl3S 0.085(3) 0.057(2) 0.126(5) -0.005(3) -0.003(3) 0.020(2)
C1T 0.114(10) 0.106(8) 0.127(9) 0.016(8) 0.022(8) -0.007(8)
Cl1T 0.0406(13) 0.0186(7) 0.068(2) -0.0065(9) 0.0034(12) 0.0049(7)
Cl2T 0.047(3) 0.111(3) 0.048(2) 0.039(2) 0.0092(15) -0.031(2)
Cl3T 0.0506(15) 0.0179(8) 0.0465(14) -0.0009(8) 0.0324(10) -0.0003(8)
C1U 0.100(9) 0.135(8) 0.122(8) 0.010(8) 0.008(8) -0.007(8)
Cl1U 0.139(5) 0.131(5) 0.214(7) 0.008(5) 0.070(5) 0.013(4)
Cl2U 0.060(2) 0.125(4) 0.159(5) -0.024(4) -0.015(3) 0.011(3)
Cl3U 0.066(3) 0.218(7) 0.067(3) 0.019(4) 0.018(2) -0.017(4)

loop_
_atom_type_symbol
_atom_type_description
_atom_type_scat_dispersion_real
_atom_type_scat_dispersion_imag
_atom_type_scat_source
C C 0.0033 0.0016 'International Tables Vol C Tables 4.2.6.8 and 6.1.1.4'
H H 0.0000 0.0000 'International Tables Vol C Tables 4.2.6.8 and 6.1.1.4'
Cl Cl 0.1484 0.1585 'International Tables Vol C Tables 4.2.6.8 and 6.1.1.4'
Ga Ga 0.2307 1.6083 'International Tables Vol C Tables 4.2.6.8 and 6.1.1.4'
P P 0.1023 0.0942 'International Tables Vol C Tables 4.2.6.8 and 6.1.1.4'
Rh Rh -1.1178 0.9187 'International Tables Vol C Tables 4.2.6.8 and 6.1.1.4'
Si Si 0.0817 0.0704 'International Tables Vol C Tables 4.2.6.8 and 6.1.1.4'

loop_
_geom_angle_atom_site_label_1
_geom_angle_atom_site_label_2
_geom_angle_atom_site_label_3
_geom_angle
_geom_angle_site_symmetry_1
_geom_angle_site_symmetry_3
_geom_angle_publ_flag
P1 Rh1 Si2 89.40(2) . . ?
P1 Rh1 Si1 87.18(2) . . ?
Si2 Rh1 Si1 99.265(18) . . ?
P1 Rh1 Cl1 167.509(17) . . ?
Si2 Rh1 Cl1 101.46(2) . . ?
Si1 Rh1 Cl1 97.01(2) . . ?
C8 P1 C15 106.10(8) . . ?
C8 P1 C7 102.42(8) . . ?
C15 P1 C7 105.76(8) . . ?
C8 P1 Rh1 114.21(6) . . ?
C15 P1 Rh1 100.26(6) . . ?
C7 P1 Rh1 126.35(6) . . ?
C1 Si1 C21 105.52(8) . . ?
C1 Si1 C24 108.56(8) . . ?
C21 Si1 C24 114.05(8) . . ?
C1 Si1 Rh1 112.72(6) . . ?
C21 Si1 Rh1 105.63(6) . . ?
C24 Si1 Rh1 110.34(6) . . ?
C27 Si2 C14 108.89(8) . . ?
C27 Si2 C30 111.17(8) . . ?
C14 Si2 C30 109.18(8) . . ?
C27 Si2 Rh1 115.02(6) . . ?
C14 Si2 Rh1 112.30(6) . . ?
C30 Si2 Rh1 99.93(6) . . ?
Cl3 Ga1 Cl2 112.86(3) . . ?
Cl3 Ga1 Cl4 111.66(3) . . ?
Cl2 Ga1 Cl4 113.86(3) . . ?
Cl3 Ga1 Cl1 106.09(3) . . ?
Cl2 Ga1 Cl1 106.77(2) . . ?
Cl4 Ga1 Cl1 104.82(2) . . ?
Ga1 Cl1 Rh1 118.35(2) . . ?
C2 C1 Si1 115.92(12) . . ?
C2 C1 H1 122.0 . . ?
Si1 C1 H1 122.0 . . ?
C3 C2 C7 117.63(16) . . ?
C3 C2 C1 119.03(16) . . ?
C7 C2 C1 123.32(15) . . ?
C4 C3 C2 121.84(17) . . ?
C4 C3 H3 119.1 . . ?
C2 C3 H3 119.1 . . ?
C5 C4 C3 120.14(17) . . ?
C5 C4 H4 119.9 . . ?
C3 C4 H4 119.9 . . ?
C4 C5 C6 119.08(17) . . ?
C4 C5 H5 120.5 . . ?
C6 C5 H5 120.5 . . ?
C5 C6 C7 121.40(17) . . ?
C5 C6 H6 119.3 . . ?
C7 C6 H6 119.3 . . ?
C6 C7 C2 119.79(15) . . ?
C6 C7 P1 114.68(13) . . ?
C2 C7 P1 125.47(13) . . ?
C9 C8 C13 120.60(16) . . ?
C9 C8 P1 121.95(13) . . ?
C13 C8 P1 117.44(13) . . ?
C10 C9 C8 120.32(17) . . ?
C10 C9 H9 119.8 . . ?
C8 C9 H9 119.8 . . ?
C9 C10 C11 119.47(18) . . ?
C9 C10 H10 120.3 . . ?
C11 C10 H10 120.3 . . ?
C12 C11 C10 120.31(17) . . ?
C12 C11 H11 119.8 . . ?
C10 C11 H11 119.8 . . ?
C11 C12 C13 121.34(17) . . ?
C11 C12 H12 119.3 . . ?
C13 C12 H12 119.3 . . ?
C12 C13 C8 117.94(16) . . ?
C12 C13 C14 120.93(15) . . ?
C8 C13 C14 121.12(15) . . ?
C13 C14 Si2 114.06(11) . . ?
C13 C14 H14A 108.7 . . ?
Si2 C14 H14A 108.7 . . ?
C13 C14 H14B 108.7 . . ?
Si2 C14 H14B 108.7 . . ?
H14A C14 H14B 107.6 . . ?
C16 C15 C20 119.30(15) . . ?
C16 C15 P1 124.65(13) . . ?
C20 C15 P1 115.61(12) . . ?
C17 C16 C15 119.90(16) . . ?
C17 C16 H16 120.1 . . ?
C15 C16 H16 120.1 . . ?
C18 C17 C16 120.43(17) . . ?
C18 C17 H17 119.8 . . ?
C16 C17 H17 119.8 . . ?
C17 C18 C19 120.11(17) . . ?
C17 C18 H18 119.9 . . ?
C19 C18 H18 119.9 . . ?
C20 C19 C18 119.75(17) . . ?
C20 C19 H19 120.1 . . ?
C18 C19 H19 120.1 . . ?
C19 C20 C15 120.51(16) . . ?
C19 C20 H20 119.7 . . ?
C15 C20 H20 119.7 . . ?
C23 C21 C22 111.43(15) . . ?
C23 C21 Si1 116.31(13) . . ?
C22 C21 Si1 111.91(12) . . ?
C23 C21 H21 105.4 . . ?
C22 C21 H21 105.4 . . ?
Si1 C21 H21 105.4 . . ?
C21 C22 H22A 109.5 . . ?
C21 C22 H22B 109.5 . . ?
H22A C22 H22B 109.5 . . ?
C21 C22 H22C 109.5 . . ?
H22A C22 H22C 109.5 . . ?
H22B C22 H22C 109.5 . . ?
C21 C23 H23A 109.5 . . ?
C21 C23 H23B 109.5 . . ?
H23A C23 H23B 109.5 . . ?
C21 C23 H23C 109.5 . . ?
H23A C23 H23C 109.5 . . ?
H23B C23 H23C 109.5 . . ?
C26 C24 C25 109.84(15) . . ?
C26 C24 Si1 112.95(12) . . ?
C25 C24 Si1 112.70(13) . . ?
C26 C24 H24 107.0 . . ?
C25 C24 H24 107.0 . . ?
Si1 C24 H24 107.0 . . ?
C24 C25 H25A 109.5 . . ?
C24 C25 H25B 109.5 . . ?
H25A C25 H25B 109.5 . . ?
C24 C25 H25C 109.5 . . ?
H25A C25 H25C 109.5 . . ?
H25B C25 H25C 109.5 . . ?
C24 C26 H26A 109.5 . . ?
C24 C26 H26B 109.5 . . ?
H26A C26 H26B 109.5 . . ?
C24 C26 H26C 109.5 . . ?
H26A C26 H26C 109.5 . . ?
H26B C26 H26C 109.5 . . ?
C28 C27 C29 110.03(16) . . ?
C28 C27 Si2 112.81(14) . . ?
C29 C27 Si2 111.96(13) . . ?
C28 C27 H27 107.2 . . ?
C29 C27 H27 107.2 . . ?
Si2 C27 H27 107.2 . . ?
C27 C28 H28A 109.5 . . ?
C27 C28 H28B 109.5 . . ?
H28A C28 H28B 109.5 . . ?
C27 C28 H28C 109.5 . . ?
H28A C28 H28C 109.5 . . ?
H28B C28 H28C 109.5 . . ?
C27 C29 H29A 109.5 . . ?
C27 C29 H29B 109.5 . . ?
H29A C29 H29B 109.5 . . ?
C27 C29 H29C 109.5 . . ?
H29A C29 H29C 109.5 . . ?
H29B C29 H29C 109.5 . . ?
C31 C30 C32 109.64(16) . . ?
C31 C30 Si2 113.96(12) . . ?
C32 C30 Si2 112.05(13) . . ?
C31 C30 H30 106.9 . . ?
C32 C30 H30 106.9 . . ?
Si2 C30 H30 106.9 . . ?
C30 C31 H31A 109.5 . . ?
C30 C31 H31B 109.5 . . ?
H31A C31 H31B 109.5 . . ?
C30 C31 H31C 109.5 . . ?
H31A C31 H31C 109.5 . . ?
H31B C31 H31C 109.5 . . ?
C30 C32 H32A 109.5 . . ?
C30 C32 H32B 109.5 . . ?
H32A C32 H32B 109.5 . . ?
C30 C32 H32C 109.5 . . ?
H32A C32 H32C 109.5 . . ?
H32B C32 H32C 109.5 . . ?
Cl1S C1S Cl3S 116.9(5) . . ?
Cl1S C1S Cl2S 112.6(4) . . ?
Cl3S C1S Cl2S 97.7(4) . . ?
Cl1S C1S H1S 109.7 . . ?
Cl3S C1S H1S 109.7 . . ?
Cl2S C1S H1S 109.7 . . ?
Cl1T C1T Cl3T 128.1(7) . . ?
Cl1T C1T Cl2T 112.3(6) . . ?
Cl3T C1T Cl2T 103.4(5) . . ?
Cl1T C1T H1T 103.4 . . ?
Cl3T C1T H1T 103.4 . . ?
Cl2T C1T H1T 103.4 . . ?
Cl1U C1U Cl3U 115.3(7) . . ?
Cl1U C1U Cl2U 105.5(5) . . ?
Cl3U C1U Cl2U 96.4(5) . . ?
Cl1U C1U H1U 112.8 . . ?
Cl3U C1U H1U 112.8 . . ?
Cl2U C1U H1U 112.8 . . ?

loop_
_geom_bond_atom_site_label_1
_geom_bond_atom_site_label_2
_geom_bond_distance
_geom_bond_site_symmetry_2
_geom_bond_publ_flag
Rh1 P1 2.2002(6) . ?
Rh1 Si2 2.3116(7) . ?
Rh1 Si1 2.3156(7) . ?
Rh1 Cl1 2.4243(6) . ?
P1 C8 1.8181(17) . ?
P1 C15 1.8220(17) . ?
P1 C7 1.8306(17) . ?
Si1 C1 1.8964(18) . ?
Si1 C21 1.9033(18) . ?
Si1 C24 1.9054(19) . ?
Si2 C27 1.9026(18) . ?
Si2 C14 1.9047(18) . ?
Si2 C30 1.9096(18) . ?
Ga1 Cl3 2.1483(7) . ?
Ga1 Cl2 2.1528(7) . ?
Ga1 Cl4 2.1572(7) . ?
Ga1 Cl1 2.2677(7) . ?
C1 C2 1.506(2) . ?
C1 H1 0.9500 . ?
C2 C3 1.409(2) . ?
C2 C7 1.410(2) . ?
C3 C4 1.393(3) . ?
C3 H3 0.9500 . ?
C4 C5 1.389(3) . ?
C4 H4 0.9500 . ?
C5 C6 1.391(2) . ?
C5 H5 0.9500 . ?
C6 C7 1.407(2) . ?
C6 H6 0.9500 . ?
C8 C9 1.403(2) . ?
C8 C13 1.410(2) . ?
C9 C10 1.391(3) . ?
C9 H9 0.9500 . ?
C10 C11 1.392(3) . ?
C10 H10 0.9500 . ?
C11 C12 1.392(3) . ?
C11 H11 0.9500 . ?
C12 C13 1.399(2) . ?
C12 H12 0.9500 . ?
C13 C14 1.505(2) . ?
C14 H14A 0.9900 . ?
C14 H14B 0.9900 . ?
C15 C16 1.400(2) . ?
C15 C20 1.404(2) . ?
C16 C17 1.392(2) . ?
C16 H16 0.9500 . ?
C17 C18 1.391(3) . ?
C17 H17 0.9500 . ?
C18 C19 1.393(3) . ?
C18 H18 0.9500 . ?
C19 C20 1.390(2) . ?
C19 H19 0.9500 . ?
C20 H20 0.9500 . ?
C21 C23 1.533(2) . ?
C21 C22 1.543(3) . ?
C21 H21 1.0000 . ?
C22 H22A 0.9800 . ?
C22 H22B 0.9800 . ?
C22 H22C 0.9800 . ?
C23 H23A 0.9800 . ?
C23 H23B 0.9800 . ?
C23 H23C 0.9800 . ?
C24 C26 1.538(3) . ?
C24 C25 1.544(3) . ?
C24 H24 1.0000 . ?
C25 H25A 0.9800 . ?
C25 H25B 0.9800 . ?
C25 H25C 0.9800 . ?
C26 H26A 0.9800 . ?
C26 H26B 0.9800 . ?
C26 H26C 0.9800 . ?
C27 C28 1.537(3) . ?
C27 C29 1.541(3) . ?
C27 H27 1.0000 . ?
C28 H28A 0.9800 . ?
C28 H28B 0.9800 . ?
C28 H28C 0.9800 . ?
C29 H29A 0.9800 . ?
C29 H29B 0.9800 . ?
C29 H29C 0.9800 . ?
C30 C31 1.538(3) . ?
C30 C32 1.542(3) . ?
C30 H30 1.0000 . ?
C31 H31A 0.9800 . ?
C31 H31B 0.9800 . ?
C31 H31C 0.9800 . ?
C32 H32A 0.9800 . ?
C32 H32B 0.9800 . ?
C32 H32C 0.9800 . ?
C1S Cl1S 1.502(8) . ?
C1S Cl3S 1.696(7) . ?
C1S Cl2S 1.810(7) . ?
C1S H1S 1.0000 . ?
C1T Cl1T 1.500(8) . ?
C1T Cl3T 1.694(7) . ?
C1T Cl2T 1.810(7) . ?
C1T H1T 1.0000 . ?
C1U Cl1U 1.507(8) . ?
C1U Cl3U 1.700(8) . ?
C1U Cl2U 1.809(7) . ?
C1U H1U 1.0000 . ?

loop_
_geom_torsion_atom_site_label_1
_geom_torsion_atom_site_label_2
_geom_torsion_atom_site_label_3
_geom_torsion_atom_site_label_4
_geom_torsion
_geom_torsion_site_symmetry_1
_geom_torsion_site_symmetry_2
_geom_torsion_site_symmetry_3
_geom_torsion_site_symmetry_4
_geom_torsion_publ_flag
C21 Si1 C1 C2 -47.96(14) . . . . ?
C24 Si1 C1 C2 -170.61(12) . . . . ?
Rh1 Si1 C1 C2 66.84(13) . . . . ?
Si1 C1 C2 C3 137.85(14) . . . . ?
Si1 C1 C2 C7 -44.1(2) . . . . ?
C7 C2 C3 C4 -1.9(3) . . . . ?
C1 C2 C3 C4 176.27(17) . . . . ?
C2 C3 C4 C5 -1.1(3) . . . . ?
C3 C4 C5 C6 2.0(3) . . . . ?
C4 C5 C6 C7 0.1(3) . . . . ?
C5 C6 C7 C2 -3.1(3) . . . . ?
C5 C6 C7 P1 174.18(14) . . . . ?
C3 C2 C7 C6 3.9(2) . . . . ?
C1 C2 C7 C6 -174.15(16) . . . . ?
C3 C2 C7 P1 -173.08(13) . . . . ?
C1 C2 C7 P1 8.8(2) . . . . ?
C8 P1 C7 C6 51.10(14) . . . . ?
C15 P1 C7 C6 -59.83(14) . . . . ?
Rh1 P1 C7 C6 -175.78(10) . . . . ?
C8 P1 C7 C2 -131.74(15) . . . . ?
C15 P1 C7 C2 117.33(15) . . . . ?
Rh1 P1 C7 C2 1.37(18) . . . . ?
C15 P1 C8 C9 9.23(17) . . . . ?
C7 P1 C8 C9 -101.45(15) . . . . ?
Rh1 P1 C8 C9 118.69(14) . . . . ?
C15 P1 C8 C13 -171.88(13) . . . . ?
C7 P1 C8 C13 77.45(14) . . . . ?
Rh1 P1 C8 C13 -62.41(14) . . . . ?
C13 C8 C9 C10 -0.5(3) . . . . ?
P1 C8 C9 C10 178.37(15) . . . . ?
C8 C9 C10 C11 0.5(3) . . . . ?
C9 C10 C11 C12 0.1(3) . . . . ?
C10 C11 C12 C13 -0.8(3) . . . . ?
C11 C12 C13 C8 0.9(3) . . . . ?
C11 C12 C13 C14 -179.69(16) . . . . ?
C9 C8 C13 C12 -0.2(2) . . . . ?
P1 C8 C13 C12 -179.10(13) . . . . ?
C9 C8 C13 C14 -179.64(16) . . . . ?
P1 C8 C13 C14 1.4(2) . . . . ?
C12 C13 C14 Si2 -120.36(15) . . . . ?
C8 C13 C14 Si2 59.07(19) . . . . ?
C8 P1 C15 C16 -116.47(15) . . . . ?
C7 P1 C15 C16 -8.17(17) . . . . ?
Rh1 P1 C15 C16 124.44(14) . . . . ?
C8 P1 C15 C20 71.24(14) . . . . ?
C7 P1 C15 C20 179.54(13) . . . . ?
Rh1 P1 C15 C20 -47.85(13) . . . . ?
C20 C15 C16 C17 0.5(3) . . . . ?
P1 C15 C16 C17 -171.54(14) . . . . ?
C15 C16 C17 C18 0.4(3) . . . . ?
C16 C17 C18 C19 -0.9(3) . . . . ?
C17 C18 C19 C20 0.5(3) . . . . ?
C18 C19 C20 C15 0.3(3) . . . . ?
C16 C15 C20 C19 -0.8(3) . . . . ?
P1 C15 C20 C19 171.90(14) . . . . ?
